data_1549253
loop_
_publ_author_name
'Kinauer, Markus'
'Diefenbach, Martin'
'Bamberger, Heiko'
'Demeshko, Serhiy'
'Reijerse, Edward J.'
'Volkmann, Christian'
'W\"urtele, Christian'
'van Slageren, Joris'
'de Bruin, Bas'
'Holthausen, Max C.'
'Schneider, Sven'

_publ_section_title
;
 An iridium(iii/iv/v) redox series featuring a terminal imido complex with
 triplet ground state.
;
_journal_issue 18
_journal_name_full 'Chemical science'
_journal_page_first 4325
_journal_page_last 4332
_journal_paper_doi 10.1039/c8sc01113c
_journal_volume 9
_journal_year 2018
_chemical_formula_sum 'C26 H49 F3 Ir N2 O2 P2'
_chemical_formula_weight 732.81
_chemical_name_common MK402
_space_group_crystal_system orthorhombic
_space_group_IT_number 61
_space_group_name_Hall '-P 2ac 2ab'
_space_group_name_H-M_alt 'P b c a'
_symmetry_space_group_name_Hall '-P 2ac 2ab'
_symmetry_space_group_name_H-M 'P b c a'
_atom_sites_solution_hydrogens geom
_audit_update_record
;
2017-04-26 deposited with the CCDC.
2018-04-16 downloaded from the CCDC.
;
_cell_angle_alpha 90
_cell_angle_beta 90
_cell_angle_gamma 90
_cell_formula_units_Z 8
_cell_length_a 14.6519(6)
_cell_length_b 15.5746(6)
_cell_length_c 27.2406(10)
_cell_measurement_reflns_used 9810
_cell_measurement_temperature 103.(2)
_cell_measurement_theta_max 33.2088
_cell_measurement_theta_min 2.4242
_cell_volume 6216.2(4)
_computing_cell_refinement 'SAINT V8.34A (Bruker AXS Inc., 2013)'
_computing_data_collection 'Bruker Instrument Service v4.2.3'
_computing_data_reduction 'SAINT V8.34A (Bruker AXS Inc., 2013)'
_computing_structure_refinement 'SHELXL-2014/6 (Sheldrick, 2014)'
_computing_structure_solution 'SHELXT-2014 (Sheldrick, 2014)'
_diffrn_ambient_temperature 103.(2)
_diffrn_detector_area_resol_mean 10.4167
_diffrn_measured_fraction_theta_full 0.998
_diffrn_measured_fraction_theta_max 0.998
_diffrn_measurement_device_type 'Bruker D8 Venture CMOS'
_diffrn_measurement_method 'omega and phi scans'
_diffrn_radiation_monochromator 'multilayer optics'
_diffrn_radiation_type MoK\a
_diffrn_radiation_wavelength 0.71073
_diffrn_reflns_av_R_equivalents 0.0484
_diffrn_reflns_av_unetI/netI 0.0159
_diffrn_reflns_limit_h_max 22
_diffrn_reflns_limit_h_min -22
_diffrn_reflns_limit_k_max 23
_diffrn_reflns_limit_k_min -23
_diffrn_reflns_limit_l_max 41
_diffrn_reflns_limit_l_min -41
_diffrn_reflns_number 270012
_diffrn_reflns_theta_full 33.25
_diffrn_reflns_theta_max 33.25
_diffrn_reflns_theta_min 2.42
_diffrn_source 'microfucus sealed tube'
_diffrn_source_type 'INCOATEC microfocus sealed tube'
_exptl_absorpt_coefficient_mu 4.441
_exptl_absorpt_correction_T_max 0.75
_exptl_absorpt_correction_T_min 0.60
_exptl_absorpt_correction_type multi-scan
_exptl_absorpt_process_details 'SADABS V2014/4 (Bruker AXS Inc.)'
_exptl_crystal_colour 'clear dark blue-violet'
_exptl_crystal_density_diffrn 1.566
_exptl_crystal_density_method 'not measured'
_exptl_crystal_description block
_exptl_crystal_F_000 2952
_exptl_crystal_size_max 0.268
_exptl_crystal_size_mid 0.198
_exptl_crystal_size_min 0.144
_refine_diff_density_max 0.900
_refine_diff_density_min -0.725
_refine_ls_extinction_method none
_refine_ls_goodness_of_fit_ref 1.031
_refine_ls_hydrogen_treatment constr
_refine_ls_matrix_type full
_refine_ls_number_parameters 350
_refine_ls_number_reflns 11918
_refine_ls_number_restraints 12
_refine_ls_restrained_S_all 1.048
_refine_ls_R_factor_all 0.0278
_refine_ls_R_factor_gt 0.0193
_refine_ls_shift/su_max 0.011
_refine_ls_shift/su_mean 0.000
_refine_ls_structure_factor_coef Fsqd
_refine_ls_weighting_details 'w=1/[\s^2^(Fo^2^)+(0.0124P)^2^+6.9349P] where P=(Fo^2^+2Fc^2^)/3'
_refine_ls_weighting_scheme calc
_refine_ls_wR_factor_gt 0.0362
_refine_ls_wR_factor_ref 0.0386
_reflns_number_gt 10125
_reflns_number_total 11918
_reflns_threshold_expression 'I > 2\s(I)'
_cod_data_source_file c8sc01113c3.cif
_cod_data_source_block I
_cod_depositor_comments 'Adding full bibliography for 1549253--1549256.cif.'
_cod_database_code 1549253

loop_
_space_group_symop_operation_xyz
'x, y, z'
'-x+1/2, -y, z+1/2'
'-x, y+1/2, -z+1/2'
'x+1/2, -y+1/2, -z'
'-x, -y, -z'
'x-1/2, y, -z-1/2'
'x, -y-1/2, z-1/2'
'-x-1/2, y-1/2, z'

loop_
_atom_site_type_symbol
_atom_site_label
_atom_site_fract_x
_atom_site_fract_y
_atom_site_fract_z
_atom_site_U_iso_or_equiv
_atom_site_adp_type
_atom_site_calc_flag
_atom_site_refinement_flags_adp
_atom_site_refinement_flags_occupancy
_atom_site_refinement_flags_posn
_atom_site_occupancy
_atom_site_disorder_assembly
_atom_site_disorder_group
C C1 0.48971(10) 0.65846(10) 0.61474(6) 0.0153(3) Uani d . . . 1.0 . .
H H1 0.5388 0.6206 0.6076 0.018 Uiso calc U . R 1.0 . .
C C2 0.48929(11) 0.70132(11) 0.65708(6) 0.0179(3) Uani d . . . 1.0 . .
H H2 0.5375 0.6967 0.6802 0.021 Uiso calc U . R 1.0 . .
C C3 0.44193(11) 0.87728(10) 0.67768(6) 0.0147(3) Uani d . . . 1.0 . .
C C4 0.50329(12) 0.88071(12) 0.72343(7) 0.0237(3) Uani d . . . 1.0 . .
H H4A 0.5479 0.8339 0.7221 0.036 Uiso calc U . R 1.0 . .
H H4B 0.4657 0.8746 0.753 0.036 Uiso calc U . R 1.0 . .
H H4C 0.5354 0.9359 0.7244 0.036 Uiso calc U . R 1.0 . .
C C5 0.36752(12) 0.94572(10) 0.68160(6) 0.0194(3) Uani d . . . 1.0 . .
H H5A 0.3958 1.0027 0.6831 0.029 Uiso calc U . R 1.0 . .
H H5B 0.3316 0.936 0.7114 0.029 Uiso calc U . R 1.0 . .
H H5C 0.3275 0.9424 0.6528 0.029 Uiso calc U . R 1.0 . .
C C6 0.49979(12) 0.89571(12) 0.63169(6) 0.0224(3) Uani d . . . 1.0 . .
H H6A 0.4618 0.8895 0.6023 0.034 Uiso calc U . R 1.0 . .
H H6B 0.5507 0.855 0.6301 0.034 Uiso calc U . R 1.0 . .
H H6C 0.5237 0.9544 0.6334 0.034 Uiso calc U . R 1.0 . .
C C7 0.33682(11) 0.71786(10) 0.72287(6) 0.0162(3) Uani d . . . 1.0 . .
C C8 0.28689(14) 0.63832(11) 0.70323(6) 0.0247(4) Uani d . . . 1.0 . .
H H8A 0.238 0.6563 0.681 0.037 Uiso calc U . R 1.0 . .
H H8B 0.2607 0.6061 0.7307 0.037 Uiso calc U . R 1.0 . .
H H8C 0.3301 0.6017 0.6854 0.037 Uiso calc U . R 1.0 . .
C C9 0.40788(14) 0.68800(13) 0.76064(7) 0.0282(4) Uani d . . . 1.0 . .
H H9A 0.4477 0.6448 0.7457 0.042 Uiso calc U . R 1.0 . .
H H9B 0.3767 0.663 0.7891 0.042 Uiso calc U . R 1.0 . .
H H9C 0.4446 0.7372 0.7713 0.042 Uiso calc U . R 1.0 . .
C C10 0.26932(13) 0.77860(11) 0.74794(6) 0.0218(3) Uani d . . . 1.0 . .
H H10A 0.2258 0.8004 0.7236 0.033 Uiso calc U . R 1.0 . .
H H10B 0.3026 0.8268 0.7626 0.033 Uiso calc U . R 1.0 . .
H H10C 0.2363 0.7475 0.7737 0.033 Uiso calc U . R 1.0 . .
C C11 0.42881(10) 0.61780(9) 0.53804(5) 0.0124(3) Uani d . . . 1.0 . .
H H11 0.4811 0.5823 0.5347 0.015 Uiso calc U . R 1.0 . .
C C12 0.36654(10) 0.61847(9) 0.50229(5) 0.0122(3) Uani d . . . 1.0 . .
H H12 0.373 0.586 0.473 0.015 Uiso calc U . R 1.0 . .
C C13 0.17314(10) 0.60660(9) 0.51434(6) 0.0126(3) Uani d . . . 1.0 . .
C C14 0.18511(13) 0.55389(12) 0.56161(7) 0.0250(4) Uani d . . . 1.0 . .
H H14A 0.1374 0.5099 0.5634 0.037 Uiso calc U . R 1.0 . .
H H14B 0.1803 0.5919 0.5901 0.037 Uiso calc U . R 1.0 . .
H H14C 0.2452 0.5262 0.5614 0.037 Uiso calc U . R 1.0 . .
C C15 0.08025(11) 0.65061(11) 0.51533(7) 0.0216(3) Uani d . . . 1.0 . .
H H15A 0.0709 0.6819 0.4845 0.032 Uiso calc U . R 1.0 . .
H H15B 0.0779 0.6909 0.543 0.032 Uiso calc U . R 1.0 . .
H H15C 0.0322 0.6073 0.5191 0.032 Uiso calc U . R 1.0 . .
C C16 0.17621(11) 0.54539(10) 0.47036(6) 0.0195(3) Uani d . . . 1.0 . .
H H16A 0.1646 0.5777 0.4401 0.029 Uiso calc U . R 1.0 . .
H H16B 0.1295 0.5009 0.4743 0.029 Uiso calc U . R 1.0 . .
H H16C 0.2366 0.5184 0.4685 0.029 Uiso calc U . R 1.0 . .
C C17 0.26695(10) 0.76283(9) 0.46151(5) 0.0111(2) Uani d . . . 1.0 . .
C C18 0.36231(11) 0.80362(11) 0.46038(6) 0.0186(3) Uani d . . . 1.0 . .
H H18A 0.4076 0.7598 0.4518 0.028 Uiso calc U . R 1.0 . .
H H18B 0.3766 0.8275 0.4928 0.028 Uiso calc U . R 1.0 . .
H H18C 0.3636 0.8496 0.4358 0.028 Uiso calc U . R 1.0 . .
C C19 0.24861(15) 0.72025(12) 0.41191(6) 0.0240(3) Uani d . . . 1.0 . .
H H19A 0.2576 0.7623 0.3856 0.036 Uiso calc U . R 1.0 . .
H H19B 0.1857 0.6991 0.411 0.036 Uiso calc U . R 1.0 . .
H H19C 0.2908 0.6721 0.4073 0.036 Uiso calc U . R 1.0 . .
C C20 0.19714(11) 0.83376(10) 0.47090(6) 0.0177(3) Uani d . . . 1.0 . .
H H20A 0.1992 0.8754 0.444 0.027 Uiso calc U . R 1.0 . .
H H20B 0.2115 0.8627 0.5019 0.027 Uiso calc U . R 1.0 . .
H H20C 0.1359 0.8086 0.4729 0.027 Uiso calc U . R 1.0 . .
C C21 0.12408(10) 0.84201(9) 0.61894(5) 0.0125(3) Uani d . . . 1.0 . .
F F3 0.24078(8) 0.51805(8) 0.29634(4) 0.0315(3) Uani d . . D 1.0 . .
C C22 0.13657(12) 0.92009(10) 0.65300(6) 0.0183(3) Uani d . . . 1.0 . .
H H22A 0.1704 0.965 0.6356 0.027 Uiso calc U . R 1.0 . .
H H22B 0.1706 0.9027 0.6823 0.027 Uiso calc U . R 1.0 . .
H H22C 0.0766 0.9422 0.6627 0.027 Uiso calc U . R 1.0 . .
C C23 0.06760(11) 0.77247(10) 0.64520(6) 0.0186(3) Uani d . . . 1.0 . .
H H23A 0.007 0.7953 0.6531 0.028 Uiso calc U . R 1.0 . .
H H23B 0.0986 0.7554 0.6755 0.028 Uiso calc U . R 1.0 . .
H H23C 0.0612 0.7224 0.6237 0.028 Uiso calc U . R 1.0 . .
C C24 0.07248(11) 0.87416(10) 0.57339(6) 0.0163(3) Uani d . . . 1.0 . .
H H24A 0.1088 0.9184 0.5568 0.024 Uiso calc U . R 1.0 . .
H H24B 0.0137 0.8985 0.5834 0.024 Uiso calc U . R 1.0 . .
H H24C 0.0621 0.8261 0.5509 0.024 Uiso calc U . R 1.0 . .
C C25 0.35825(10) 0.53184(10) 0.35884(6) 0.0144(3) Uani d . . . 1.0 . .
N N1 0.41905(8) 0.66820(8) 0.58049(4) 0.0116(2) Uani d . . . 1.0 . .
N N2 0.21083(9) 0.80481(8) 0.60555(5) 0.0123(2) Uani d . . . 1.0 . .
O O1 0.37625(8) 0.50651(7) 0.40095(4) 0.0173(2) Uani d . . . 1.0 . .
O O2 0.39052(10) 0.59010(9) 0.33383(5) 0.0294(3) Uani d . . . 1.0 . .
P P1 0.39182(3) 0.76800(2) 0.66735(2) 0.01183(7) Uani d . . . 1.0 . .
P P2 0.26984(2) 0.68565(2) 0.51416(2) 0.00873(6) Uani d . . . 1.0 . .
Ir Ir1 0.31216(2) 0.74316(2) 0.59216(2) 0.00842(10) Uani d . . . 1.0 . .
C C26A 0.2799(2) 0.48015(18) 0.33446(9) 0.0194(5) Uani d . P D 0.878(2) A 1
F F1A 0.21045(10) 0.46062(12) 0.36503(5) 0.0403(4) Uani d . P D 0.878(2) A 1
F F2A 0.31008(12) 0.40297(9) 0.31883(7) 0.0446(5) Uani d . P D 0.878(2) A 1
C C26B 0.2894(15) 0.4727(15) 0.3265(9) 0.0194(5) Uani d . P D 0.122(2) A 2
F F1B 0.2507(8) 0.4184(8) 0.3511(4) 0.0403(4) Uani d . P D 0.122(2) A 2
F F2B 0.3489(8) 0.4352(7) 0.2947(4) 0.0446(5) Uani d . P D 0.122(2) A 2

loop_
_atom_site_aniso_label
_atom_site_aniso_U_11
_atom_site_aniso_U_22
_atom_site_aniso_U_33
_atom_site_aniso_U_12
_atom_site_aniso_U_13
_atom_site_aniso_U_23
C1 0.0118(6) 0.0199(7) 0.0142(7) 0.0068(5) -0.0032(5) -0.0005(5)
C2 0.0155(7) 0.0238(8) 0.0144(7) 0.0077(6) -0.0045(5) -0.0019(6)
C3 0.0133(6) 0.0184(7) 0.0124(6) -0.0020(5) 0.0005(5) -0.0014(5)
C4 0.0222(8) 0.0293(9) 0.0197(8) -0.0041(7) -0.0062(7) -0.0035(7)
C5 0.0203(8) 0.0153(7) 0.0227(8) -0.0006(6) 0.0037(6) -0.0013(6)
C6 0.0196(8) 0.0275(9) 0.0200(8) -0.0030(6) 0.0062(6) 0.0002(6)
C7 0.0240(7) 0.0159(6) 0.0087(6) -0.0025(5) -0.0019(5) 0.0010(5)
C8 0.0423(11) 0.0172(7) 0.0145(7) -0.0091(7) -0.0019(7) 0.0014(6)
C9 0.0335(10) 0.0354(10) 0.0157(8) 0.0011(8) -0.0077(7) 0.0085(7)
C10 0.0281(9) 0.0222(8) 0.0150(7) -0.0005(7) 0.0073(6) 0.0002(6)
C11 0.0115(6) 0.0131(6) 0.0125(6) 0.0040(5) 0.0019(5) -0.0016(5)
C12 0.0123(6) 0.0125(6) 0.0120(6) 0.0020(5) 0.0017(5) -0.0018(5)
C13 0.0114(6) 0.0111(6) 0.0154(7) -0.0010(5) 0.0009(5) -0.0007(5)
C14 0.0289(9) 0.0238(8) 0.0224(8) -0.0101(7) -0.0008(7) 0.0094(6)
C15 0.0112(7) 0.0171(7) 0.0363(10) -0.0014(5) 0.0028(6) -0.0065(7)
C16 0.0207(8) 0.0126(6) 0.0252(8) -0.0036(5) -0.0001(6) -0.0063(6)
C17 0.0117(6) 0.0128(6) 0.0090(5) -0.0005(5) -0.0001(4) 0.0006(5)
C18 0.0150(7) 0.0190(7) 0.0219(8) -0.0034(6) 0.0014(6) 0.0052(6)
C19 0.0404(10) 0.0211(7) 0.0106(7) -0.0037(7) -0.0024(7) -0.0009(6)
C20 0.0172(7) 0.0164(7) 0.0193(7) 0.0045(5) 0.0022(6) 0.0056(5)
C21 0.0100(6) 0.0143(6) 0.0133(6) 0.0027(5) 0.0030(5) -0.0013(5)
F3 0.0349(6) 0.0319(6) 0.0276(6) -0.0056(5) -0.0165(5) 0.0074(5)
C22 0.0182(7) 0.0175(7) 0.0193(8) 0.0038(6) 0.0016(6) -0.0057(6)
C23 0.0143(7) 0.0202(7) 0.0212(7) 0.0006(6) 0.0054(6) 0.0017(6)
C24 0.0144(7) 0.0193(7) 0.0152(7) 0.0052(5) 0.0001(5) -0.0010(5)
C25 0.0139(7) 0.0137(6) 0.0155(7) 0.0010(5) 0.0003(5) -0.0034(5)
N1 0.0111(5) 0.0145(5) 0.0091(5) 0.0032(4) -0.0011(4) -0.0014(4)
N2 0.0117(5) 0.0134(5) 0.0119(5) 0.0012(4) 0.0013(4) 0.0002(4)
O1 0.0199(6) 0.0188(5) 0.0131(5) 0.0011(4) -0.0027(4) -0.0029(4)
O2 0.0280(7) 0.0322(7) 0.0278(7) -0.0127(6) -0.0020(6) 0.0104(6)
P1 0.01249(16) 0.01502(16) 0.00797(14) 0.00235(13) -0.00123(12) -0.00108(12)
P2 0.00818(15) 0.00964(15) 0.00837(14) 0.00094(12) 0.00002(12) -0.00086(11)
Ir1 0.00796(2) 0.01041(2) 0.00690(2) 0.00221(2) 0.00028(2) -0.00059(2)
C26A 0.0282(11) 0.0158(9) 0.0142(12) -0.0015(7) -0.0060(8) -0.0013(9)
F1A 0.0278(8) 0.0670(11) 0.0260(7) -0.0263(7) 0.0005(6) 0.0023(7)
F2A 0.0472(10) 0.0212(7) 0.0655(12) 0.0081(6) -0.0264(9) -0.0228(7)
C26B 0.0282(11) 0.0158(9) 0.0142(12) -0.0015(7) -0.0060(8) -0.0013(9)
F1B 0.0278(8) 0.0670(11) 0.0260(7) -0.0263(7) 0.0005(6) 0.0023(7)
F2B 0.0472(10) 0.0212(7) 0.0655(12) 0.0081(6) -0.0264(9) -0.0228(7)

loop_
_atom_type_symbol
_atom_type_description
_atom_type_scat_dispersion_real
_atom_type_scat_dispersion_imag
_atom_type_scat_source
C C 0.0033 0.0016 'International Tables Vol C Tables 4.2.6.8 and 6.1.1.4'
N N 0.0061 0.0033 'International Tables Vol C Tables 4.2.6.8 and 6.1.1.4'
O O 0.0106 0.0060 'International Tables Vol C Tables 4.2.6.8 and 6.1.1.4'
F F 0.0171 0.0103 'International Tables Vol C Tables 4.2.6.8 and 6.1.1.4'
P P 0.1023 0.0942 'International Tables Vol C Tables 4.2.6.8 and 6.1.1.4'
Ir Ir -1.4442 7.9887 'International Tables Vol C Tables 4.2.6.8 and 6.1.1.4'
H H 0.0000 0.0000 'International Tables Vol C Tables 4.2.6.8 and 6.1.1.4'

loop_
_geom_angle_atom_site_label_1
_geom_angle_atom_site_label_2
_geom_angle_atom_site_label_3
_geom_angle
C2 C1 N1 121.23(14)
C2 C1 H1 119.4
N1 C1 H1 119.4
C1 C2 P1 115.48(12)
C1 C2 H2 122.3
P1 C2 H2 122.3
C5 C3 C4 109.65(13)
C5 C3 C6 108.63(13)
C4 C3 C6 109.33(14)
C5 C3 P1 111.36(11)
C4 C3 P1 112.47(11)
C6 C3 P1 105.23(11)
C3 C4 H4A 109.5
C3 C4 H4B 109.5
H4A C4 H4B 109.5
C3 C4 H4C 109.5
H4A C4 H4C 109.5
H4B C4 H4C 109.5
C3 C5 H5A 109.5
C3 C5 H5B 109.5
H5A C5 H5B 109.5
C3 C5 H5C 109.5
H5A C5 H5C 109.5
H5B C5 H5C 109.5
C3 C6 H6A 109.5
C3 C6 H6B 109.5
H6A C6 H6B 109.5
C3 C6 H6C 109.5
H6A C6 H6C 109.5
H6B C6 H6C 109.5
C10 C7 C8 110.27(15)
C10 C7 C9 109.06(14)
C8 C7 C9 108.20(14)
C10 C7 P1 112.26(11)
C8 C7 P1 105.00(11)
C9 C7 P1 111.93(12)
C7 C8 H8A 109.5
C7 C8 H8B 109.5
H8A C8 H8B 109.5
C7 C8 H8C 109.5
H8A C8 H8C 109.5
H8B C8 H8C 109.5
C7 C9 H9A 109.5
C7 C9 H9B 109.5
H9A C9 H9B 109.5
C7 C9 H9C 109.5
H9A C9 H9C 109.5
H9B C9 H9C 109.5
C7 C10 H10A 109.5
C7 C10 H10B 109.5
H10A C10 H10B 109.5
C7 C10 H10C 109.5
H10A C10 H10C 109.5
H10B C10 H10C 109.5
C12 C11 N1 121.78(13)
C12 C11 H11 119.1
N1 C11 H11 119.1
C11 C12 P2 114.45(11)
C11 C12 H12 122.8
P2 C12 H12 122.8
C15 C13 C16 108.66(13)
C15 C13 C14 109.10(14)
C16 C13 C14 108.63(13)
C15 C13 P2 112.28(10)
C16 C13 P2 112.58(10)
C14 C13 P2 105.46(11)
C13 C14 H14A 109.5
C13 C14 H14B 109.5
H14A C14 H14B 109.5
C13 C14 H14C 109.5
H14A C14 H14C 109.5
H14B C14 H14C 109.5
C13 C15 H15A 109.5
C13 C15 H15B 109.5
H15A C15 H15B 109.5
C13 C15 H15C 109.5
H15A C15 H15C 109.5
H15B C15 H15C 109.5
C13 C16 H16A 109.5
C13 C16 H16B 109.5
H16A C16 H16B 109.5
C13 C16 H16C 109.5
H16A C16 H16C 109.5
H16B C16 H16C 109.5
C20 C17 C19 110.13(13)
C20 C17 C18 108.27(12)
C19 C17 C18 108.77(13)
C20 C17 P2 110.56(10)
C19 C17 P2 113.74(10)
C18 C17 P2 105.10(10)
C17 C18 H18A 109.5
C17 C18 H18B 109.5
H18A C18 H18B 109.5
C17 C18 H18C 109.5
H18A C18 H18C 109.5
H18B C18 H18C 109.5
C17 C19 H19A 109.5
C17 C19 H19B 109.5
H19A C19 H19B 109.5
C17 C19 H19C 109.5
H19A C19 H19C 109.5
H19B C19 H19C 109.5
C17 C20 H20A 109.5
C17 C20 H20B 109.5
H20A C20 H20B 109.5
C17 C20 H20C 109.5
H20A C20 H20C 109.5
H20B C20 H20C 109.5
N2 C21 C24 111.10(12)
N2 C21 C23 107.96(12)
C24 C21 C23 109.88(13)
N2 C21 C22 111.36(12)
C24 C21 C22 106.71(12)
C23 C21 C22 109.84(13)
C21 C22 H22A 109.5
C21 C22 H22B 109.5
H22A C22 H22B 109.5
C21 C22 H22C 109.5
H22A C22 H22C 109.5
H22B C22 H22C 109.5
C21 C23 H23A 109.5
C21 C23 H23B 109.5
H23A C23 H23B 109.5
C21 C23 H23C 109.5
H23A C23 H23C 109.5
H23B C23 H23C 109.5
C21 C24 H24A 109.5
C21 C24 H24B 109.5
H24A C24 H24B 109.5
C21 C24 H24C 109.5
H24A C24 H24C 109.5
H24B C24 H24C 109.5
O2 C25 O1 131.68(16)
O2 C25 C26A 115.49(16)
O1 C25 C26A 112.82(15)
O2 C25 C26B 110.9(4)
O1 C25 C26B 116.9(4)
C1 N1 C11 114.34(12)
C1 N1 Ir1 122.76(10)
C11 N1 Ir1 122.85(10)
C21 N2 Ir1 171.31(11)
C2 P1 C3 103.77(8)
C2 P1 C7 103.10(8)
C3 P1 C7 115.06(7)
C2 P1 Ir1 99.32(5)
C3 P1 Ir1 117.85(5)
C7 P1 Ir1 114.35(5)
C12 P2 C17 104.76(7)
C12 P2 C13 102.38(7)
C17 P2 C13 113.97(7)
C12 P2 Ir1 100.04(5)
C17 P2 Ir1 116.54(5)
C13 P2 Ir1 116.08(5)
N2 Ir1 N1 175.55(5)
N2 Ir1 P2 99.54(4)
N1 Ir1 P2 80.86(4)
N2 Ir1 P1 98.19(4)
N1 Ir1 P1 81.18(4)
P2 Ir1 P1 161.909(13)
F3 C26A F1A 105.0(2)
F3 C26A F2A 106.9(2)
F1A C26A F2A 103.9(2)
F3 C26A C25 115.1(2)
F1A C26A C25 114.3(2)
F2A C26A C25 110.8(2)
F1B C26B F3 118.(2)
F1B C26B F2B 110.5(18)
F3 C26B F2B 100.5(14)
F1B C26B C25 112.6(18)
F3 C26B C25 112.1(16)
F2B C26B C25 101.0(15)

loop_
_geom_bond_atom_site_label_1
_geom_bond_atom_site_label_2
_geom_bond_distance
C1 C2 1.332(2)
C1 N1 1.4020(19)
C1 H1 0.95
C2 P1 1.7879(16)
C2 H2 0.95
C3 C5 1.528(2)
C3 C4 1.538(2)
C3 C6 1.540(2)
C3 P1 1.8748(16)
C4 H4A 0.98
C4 H4B 0.98
C4 H4C 0.98
C5 H5A 0.98
C5 H5B 0.98
C5 H5C 0.98
C6 H6A 0.98
C6 H6B 0.98
C6 H6C 0.98
C7 C10 1.530(2)
C7 C8 1.535(2)
C7 C9 1.536(2)
C7 P1 1.8832(16)
C8 H8A 0.98
C8 H8B 0.98
C8 H8C 0.98
C9 H9A 0.98
C9 H9B 0.98
C9 H9C 0.98
C10 H10A 0.98
C10 H10B 0.98
C10 H10C 0.98
C11 C12 1.335(2)
C11 N1 1.4048(18)
C11 H11 0.95
C12 P2 1.7907(15)
C12 H12 0.95
C13 C15 1.524(2)
C13 C16 1.532(2)
C13 C14 1.537(2)
C13 P2 1.8770(15)
C14 H14A 0.98
C14 H14B 0.98
C14 H14C 0.98
C15 H15A 0.98
C15 H15B 0.98
C15 H15C 0.98
C16 H16A 0.98
C16 H16B 0.98
C16 H16C 0.98
C17 C20 1.527(2)
C17 C19 1.529(2)
C17 C18 1.535(2)
C17 P2 1.8718(14)
C18 H18A 0.98
C18 H18B 0.98
C18 H18C 0.98
C19 H19A 0.98
C19 H19B 0.98
C19 H19C 0.98
C20 H20A 0.98
C20 H20B 0.98
C20 H20C 0.98
C21 N2 1.4437(18)
C21 C24 1.537(2)
C21 C23 1.539(2)
C21 C22 1.541(2)
F3 C26B 1.296(17)
F3 C26A 1.325(3)
C22 H22A 0.98
C22 H22B 0.98
C22 H22C 0.98
C23 H23A 0.98
C23 H23B 0.98
C23 H23C 0.98
C24 H24A 0.98
C24 H24B 0.98
C24 H24C 0.98
C25 O2 1.229(2)
C25 O1 1.2412(19)
C25 C26A 1.552(4)
C25 C26B 1.63(4)
N1 Ir1 1.9792(12)
N2 Ir1 1.8053(12)
P1 Ir1 2.3890(4)
P2 Ir1 2.3879(4)
C26A F1A 1.349(3)
C26A F2A 1.350(3)
C26B F1B 1.218(16)
C26B F2B 1.361(16)

loop_
_geom_torsion_atom_site_label_1
_geom_torsion_atom_site_label_2
_geom_torsion_atom_site_label_3
_geom_torsion_atom_site_label_4
_geom_torsion
N1 C1 C2 P1 1.9(2)
N1 C11 C12 P2 -1.81(19)
C2 C1 N1 C11 -179.17(15)
C2 C1 N1 Ir1 -1.5(2)
C12 C11 N1 C1 178.76(14)
C12 C11 N1 Ir1 1.1(2)
C1 C2 P1 C3 -123.23(14)
C1 C2 P1 C7 116.46(14)
C1 C2 P1 Ir1 -1.39(15)
C5 C3 P1 C2 173.71(11)
C4 C3 P1 C2 -62.75(13)
C6 C3 P1 C2 56.19(12)
C5 C3 P1 C7 -74.44(13)
C4 C3 P1 C7 49.09(14)
C6 C3 P1 C7 168.04(11)
C5 C3 P1 Ir1 65.17(12)
C4 C3 P1 Ir1 -171.30(10)
C6 C3 P1 Ir1 -52.35(12)
C10 C7 P1 C2 162.54(12)
C8 C7 P1 C2 -77.65(13)
C9 C7 P1 C2 39.51(14)
C10 C7 P1 C3 50.29(14)
C8 C7 P1 C3 170.11(11)
C9 C7 P1 C3 -72.73(14)
C10 C7 P1 Ir1 -90.74(12)
C8 C7 P1 Ir1 29.08(13)
C9 C7 P1 Ir1 146.23(11)
C11 C12 P2 C17 122.60(12)
C11 C12 P2 C13 -118.20(12)
C11 C12 P2 Ir1 1.54(12)
C20 C17 P2 C12 -170.66(11)
C19 C17 P2 C12 64.83(13)
C18 C17 P2 C12 -54.03(11)
C20 C17 P2 C13 78.25(12)
C19 C17 P2 C13 -46.26(14)
C18 C17 P2 C13 -165.13(10)
C20 C17 P2 Ir1 -61.20(11)
C19 C17 P2 Ir1 174.29(10)
C18 C17 P2 Ir1 55.42(11)
C15 C13 P2 C12 -170.42(12)
C16 C13 P2 C12 -47.41(12)
C14 C13 P2 C12 70.88(12)
C15 C13 P2 C17 -57.89(13)
C16 C13 P2 C17 65.12(12)
C14 C13 P2 C17 -176.59(11)
C15 C13 P2 Ir1 81.75(12)
C16 C13 P2 Ir1 -155.23(9)
C14 C13 P2 Ir1 -36.94(12)
O2 C25 C26A F3 -17.5(3)
O1 C25 C26A F3 161.88(16)
O2 C25 C26A F1A -139.05(19)
O1 C25 C26A F1A 40.3(2)
O2 C25 C26A F2A 104.0(2)
O1 C25 C26A F2A -76.7(2)
O2 C25 C26B F1B -174.6(9)
O1 C25 C26B F1B 12.6(12)
O2 C25 C26B F3 -38.7(9)
O1 C25 C26B F3 148.6(6)
O2 C25 C26B F2B 67.5(9)
O1 C25 C26B F2B -105.2(7)
